data_4086619
loop_
_publ_author_name
'Hamdaoui, Mustapha'
'Ney, Marjolaine'
'Sarda, Vivien'
'Karmazin, Lydia'
'Bailly, Corinne'
'Sieffert, Nicolas'
'Dohm, Sebastian'
'Hansen, Andreas'
'Grimme, Stefan'
'Djukic, Jean-Pierre'

_publ_section_title
;
 Evidence of a Donor--Acceptor (Ir--H)\\rightarrow SiR3Interaction in a
 Trapped Ir(III) Silane Catalytic Intermediate
;
_journal_issue 13
_journal_name_full Organometallics
_journal_page_first 2207
_journal_paper_doi 10.1021/acs.organomet.6b00248
_journal_volume 35
_journal_year 2016
_chemical_formula_moiety 'C32 H12 B F24, C23 H26 Ir N2'
_chemical_formula_sum 'C55 H38 B F24 Ir N2'
_chemical_formula_weight 1385.88
_space_group_crystal_system triclinic
_space_group_IT_number 2
_space_group_name_Hall '-P 1'
_space_group_name_H-M_alt 'P -1'
_symmetry_space_group_name_Hall '-P 1'
_symmetry_space_group_name_H-M 'P -1'
_atom_sites_solution_hydrogens geom
_atom_sites_solution_primary direct
_atom_sites_solution_secondary difmap
_audit_creation_method SHELXL-2013
_cell_angle_alpha 91.5460(10)
_cell_angle_beta 97.4570(10)
_cell_angle_gamma 107.0910(10)
_cell_formula_units_Z 2
_cell_length_a 12.8467(5)
_cell_length_b 13.2327(5)
_cell_length_c 17.0526(6)
_cell_measurement_reflns_used 9906
_cell_measurement_temperature 173(2)
_cell_measurement_theta_max 30.22
_cell_measurement_theta_min 2.22
_cell_volume 2740.94(18)
_computing_cell_refinement 'Bruker SAINT'
_computing_data_collection 'Bruker APEX2'
_computing_data_reduction 'Bruker SAINT'
_computing_molecular_graphics 'Bruker SHELXTL'
_computing_publication_material 'Bruker SHELXTL'
_computing_structure_refinement 'SHELXL-2013 (Sheldrick, 2013)'
_computing_structure_solution 'SHELXS-2013 (Sheldrick, 2013)'
_diffrn_ambient_temperature 173(2)
_diffrn_measured_fraction_theta_full 0.999
_diffrn_measured_fraction_theta_max 0.988
_diffrn_measurement_device_type 'Bruker APEX-II CCD'
_diffrn_measurement_method '\f and \w scans'
_diffrn_radiation_monochromator triumph
_diffrn_radiation_type MoK\a
_diffrn_radiation_wavelength 0.71073
_diffrn_reflns_av_R_equivalents 0.0250
_diffrn_reflns_av_unetI/netI 0.0441
_diffrn_reflns_Laue_measured_fraction_full 0.999
_diffrn_reflns_Laue_measured_fraction_max 0.988
_diffrn_reflns_limit_h_max 18
_diffrn_reflns_limit_h_min -10
_diffrn_reflns_limit_k_max 12
_diffrn_reflns_limit_k_min -19
_diffrn_reflns_limit_l_max 24
_diffrn_reflns_limit_l_min -24
_diffrn_reflns_number 42350
_diffrn_reflns_point_group_measured_fraction_full 0.999
_diffrn_reflns_point_group_measured_fraction_max 0.988
_diffrn_reflns_theta_full 25.242
_diffrn_reflns_theta_max 31.100
_diffrn_reflns_theta_min 1.614
_diffrn_source 'sealed tube'
_exptl_absorpt_coefficient_mu 2.557
_exptl_absorpt_correction_T_max 0.7462
_exptl_absorpt_correction_T_min 0.6387
_exptl_absorpt_correction_type multi-scan
_exptl_absorpt_process_details sadabs
_exptl_crystal_colour yellow
_exptl_crystal_density_diffrn 1.679
_exptl_crystal_description plate
_exptl_crystal_F_000 1360
_exptl_crystal_size_max 0.220
_exptl_crystal_size_mid 0.200
_exptl_crystal_size_min 0.060
_refine_diff_density_max 1.778
_refine_diff_density_min -1.221
_refine_diff_density_rms 0.132
_refine_ls_extinction_method none
_refine_ls_goodness_of_fit_ref 1.021
_refine_ls_hydrogen_treatment constr
_refine_ls_matrix_type full
_refine_ls_number_parameters 739
_refine_ls_number_reflns 17435
_refine_ls_number_restraints 0
_refine_ls_restrained_S_all 1.021
_refine_ls_R_factor_all 0.0648
_refine_ls_R_factor_gt 0.0473
_refine_ls_shift/su_max 0.001
_refine_ls_shift/su_mean 0.000
_refine_ls_structure_factor_coef Fsqd
_refine_ls_weighting_details 'w=1/[\s^2^(Fo^2^)+(0.0693P)^2^+4.0848P] where P=(Fo^2^+2Fc^2^)/3'
_refine_ls_weighting_scheme calc
_refine_ls_wR_factor_gt 0.1153
_refine_ls_wR_factor_ref 0.1241
_reflns_Friedel_coverage 0.000
_reflns_number_gt 14177
_reflns_number_total 17435
_reflns_threshold_expression 'I > 2\s(I)'
_cod_data_source_file om6b00248_si_002.cif
_cod_data_source_block 2_BARF24
_cod_database_code 4086619
_shelx_space_group_comment
;
The symmetry employed for this shelxl refinement is uniquely defined
by the following loop, which should always be used as a source of
symmetry information in preference to the above space-group names.
They are only intended as comments.
;
_shelx_estimated_absorpt_t_min 0.603
_shelx_estimated_absorpt_t_max 0.862
_shelxl_version_number 2013-4

loop_
_space_group_symop_operation_xyz
'x, y, z'
'-x, -y, -z'

loop_
_atom_site_label
_atom_site_type_symbol
_atom_site_fract_x
_atom_site_fract_y
_atom_site_fract_z
_atom_site_U_iso_or_equiv
_atom_site_adp_type
_atom_site_occupancy
_atom_site_site_symmetry_order
_atom_site_calc_flag
_atom_site_refinement_flags_posn
_atom_site_refinement_flags_adp
_atom_site_refinement_flags_occupancy
_atom_site_disorder_assembly
_atom_site_disorder_group
C1 C 0.3975(4) 0.9328(4) 0.2793(3) 0.0470(11) Uani 1 1 d . . . . .
H1 H 0.4558 0.9254 0.3169 0.056 Uiso 1 1 calc R U . . .
C2 C 0.3399(5) 0.9988(5) 0.2997(4) 0.0633(16) Uani 1 1 d . . . . .
H2 H 0.3563 1.0351 0.3507 0.076 Uiso 1 1 calc R U . . .
C3 C 0.2562(6) 1.0118(6) 0.2435(5) 0.075(2) Uani 1 1 d . . . . .
H3 H 0.2172 1.0601 0.2550 0.090 Uiso 1 1 calc R U . . .
C4 C 0.2307(5) 0.9542(5) 0.1717(4) 0.0617(15) Uani 1 1 d . . . . .
H4 H 0.1729 0.9615 0.1337 0.074 Uiso 1 1 calc R U . . .
C5 C 0.2895(3) 0.8849(4) 0.1545(3) 0.0391(9) Uani 1 1 d . . . . .
C6 C 0.2652(3) 0.8109(4) 0.0841(3) 0.0342(8) Uani 1 1 d . . . . .
C7 C 0.1792(4) 0.8022(5) 0.0230(3) 0.0481(12) Uani 1 1 d . . . . .
H7 H 0.1364 0.8498 0.0227 0.058 Uiso 1 1 calc R U . . .
C8 C 0.1568(4) 0.7237(5) -0.0374(3) 0.0544(14) Uani 1 1 d . . . . .
H8 H 0.0978 0.7167 -0.0789 0.065 Uiso 1 1 calc R U . . .
C9 C 0.2195(4) 0.6559(5) -0.0374(3) 0.0477(12) Uani 1 1 d . . . . .
H9 H 0.2035 0.6017 -0.0788 0.057 Uiso 1 1 calc R U . . .
C10 C 0.3070(4) 0.6663(4) 0.0234(3) 0.0377(9) Uani 1 1 d . . . . .
H10 H 0.3499 0.6188 0.0227 0.045 Uiso 1 1 calc R U . . .
C11 C 0.3322(3) 0.7441(3) 0.0843(2) 0.0285(7) Uani 1 1 d . . . . .
C12 C 0.6375(3) 0.8642(4) 0.2265(3) 0.0356(9) Uani 1 1 d . . . . .
C13 C 0.6251(3) 0.7544(4) 0.2179(3) 0.0390(9) Uani 1 1 d . . . . .
C14 C 0.5906(4) 0.7173(4) 0.1358(3) 0.0398(9) Uani 1 1 d . . . . .
C15 C 0.5858(3) 0.8074(4) 0.0931(3) 0.0366(9) Uani 1 1 d . . . . .
C16 C 0.6086(3) 0.8960(3) 0.1490(3) 0.0344(8) Uani 1 1 d . . . . .
C17 C 0.6774(4) 0.9370(5) 0.3005(4) 0.0621(16) Uani 1 1 d . . . . .
H17A H 0.6579 0.8969 0.3467 0.093 Uiso 1 1 calc R U . . .
H17B H 0.6426 0.9938 0.2972 0.093 Uiso 1 1 calc R U . . .
H17C H 0.7575 0.9678 0.3059 0.093 Uiso 1 1 calc R U . . .
C18 C 0.6465(6) 0.6862(6) 0.2843(4) 0.0714(18) Uani 1 1 d . . . . .
H18A H 0.7205 0.6791 0.2857 0.107 Uiso 1 1 calc R U . . .
H18B H 0.5920 0.6159 0.2753 0.107 Uiso 1 1 calc R U . . .
H18C H 0.6408 0.7194 0.3350 0.107 Uiso 1 1 calc R U . . .
C19 C 0.5838(5) 0.6097(5) 0.1029(5) 0.0677(18) Uani 1 1 d . . . . .
H19A H 0.5362 0.5940 0.0516 0.101 Uiso 1 1 calc R U . . .
H19B H 0.5532 0.5569 0.1397 0.101 Uiso 1 1 calc R U . . .
H19C H 0.6576 0.6073 0.0960 0.101 Uiso 1 1 calc R U . . .
C20 C 0.5654(4) 0.8093(6) 0.0048(3) 0.0609(16) Uani 1 1 d . . . . .
H20A H 0.6359 0.8348 -0.0154 0.091 Uiso 1 1 calc R U . . .
H20B H 0.5210 0.8567 -0.0095 0.091 Uiso 1 1 calc R U . . .
H20C H 0.5260 0.7376 -0.0186 0.091 Uiso 1 1 calc R U . . .
C21 C 0.6148(5) 1.0075(4) 0.1279(5) 0.0626(16) Uani 1 1 d . . . . .
H21A H 0.6919 1.0487 0.1279 0.094 Uiso 1 1 calc R U . . .
H21B H 0.5833 1.0406 0.1671 0.094 Uiso 1 1 calc R U . . .
H21C H 0.5733 1.0055 0.0752 0.094 Uiso 1 1 calc R U . . .
C22 C 0.3285(4) 0.6202(4) 0.2870(3) 0.0508(12) Uani 1 1 d . . . . .
C23 C 0.2732(7) 0.5556(6) 0.3465(4) 0.090(3) Uani 1 1 d . . . . .
H23A H 0.3076 0.4999 0.3590 0.135 Uiso 1 1 calc R U . . .
H23B H 0.1953 0.5233 0.3256 0.135 Uiso 1 1 calc R U . . .
H23C H 0.2798 0.6005 0.3946 0.135 Uiso 1 1 calc R U . . .
C24 C -0.0251(3) 0.6796(3) 0.7563(2) 0.0228(6) Uani 1 1 d . . . . .
C25 C -0.0999(3) 0.6938(3) 0.8056(2) 0.0273(7) Uani 1 1 d . . . . .
H25 H -0.1209 0.7569 0.8036 0.033 Uiso 1 1 calc R U . . .
C26 C -0.1442(3) 0.6188(3) 0.8571(3) 0.0332(8) Uani 1 1 d . . . . .
C27 C -0.1153(4) 0.5255(3) 0.8631(3) 0.0361(9) Uani 1 1 d . . . . .
H27 H -0.1442 0.4751 0.8994 0.043 Uiso 1 1 calc R U . . .
C28 C -0.0434(4) 0.5089(3) 0.8145(3) 0.0326(8) Uani 1 1 d . . . . .
C29 C -0.0005(3) 0.5832(3) 0.7615(2) 0.0271(7) Uani 1 1 d . . . . .
H29 H 0.0470 0.5681 0.7277 0.032 Uiso 1 1 calc R U . . .
C30 C -0.2259(5) 0.6375(4) 0.9061(4) 0.0533(14) Uani 1 1 d . . . . .
C31 C -0.0128(5) 0.4084(4) 0.8178(4) 0.0527(13) Uani 1 1 d . . . . .
C32 C 0.1418(3) 0.7674(3) 0.6715(2) 0.0217(6) Uani 1 1 d . . . . .
C33 C 0.2194(3) 0.7414(3) 0.7269(2) 0.0262(7) Uani 1 1 d . . . . .
H33 H 0.1997 0.7192 0.7769 0.031 Uiso 1 1 calc R U . . .
C34 C 0.3244(3) 0.7474(3) 0.7105(2) 0.0309(8) Uani 1 1 d . . . . .
C35 C 0.3587(3) 0.7834(3) 0.6403(3) 0.0323(8) Uani 1 1 d . . . . .
H35 H 0.4303 0.7872 0.6294 0.039 Uiso 1 1 calc R U . . .
C36 C 0.2854(3) 0.8140(3) 0.5863(2) 0.0293(7) Uani 1 1 d . . . . .
C37 C 0.1795(3) 0.8052(3) 0.6014(2) 0.0259(7) Uani 1 1 d . . . . .
H37 H 0.1309 0.8258 0.5627 0.031 Uiso 1 1 calc R U . . .
C38 C 0.4024(4) 0.7131(5) 0.7689(3) 0.0457(11) Uani 1 1 d . . . . .
C39 C 0.3218(4) 0.8554(5) 0.5110(3) 0.0507(12) Uani 1 1 d . . . . .
C40 C -0.0778(3) 0.7177(3) 0.6126(2) 0.0226(6) Uani 1 1 d . . . . .
C41 C -0.0686(3) 0.6502(3) 0.5514(2) 0.0249(7) Uani 1 1 d . . . . .
H41 H -0.0008 0.6351 0.5509 0.030 Uiso 1 1 calc R U . . .
C42 C -0.1552(3) 0.6042(3) 0.4909(2) 0.0262(7) Uani 1 1 d . . . . .
C43 C -0.2553(3) 0.6230(3) 0.4898(2) 0.0313(8) Uani 1 1 d . . . . .
H43 H -0.3149 0.5904 0.4492 0.038 Uiso 1 1 calc R U . . .
C44 C -0.2668(3) 0.6904(4) 0.5491(3) 0.0341(9) Uani 1 1 d . . . . .
C45 C -0.1803(3) 0.7364(3) 0.6092(2) 0.0295(7) Uani 1 1 d . . . . .
H45 H -0.1908 0.7821 0.6494 0.035 Uiso 1 1 calc R U . . .
C46 C -0.1422(4) 0.5284(4) 0.4291(3) 0.0402(10) Uani 1 1 d . . . . .
C47 C -0.3734(4) 0.7128(6) 0.5480(4) 0.0636(17) Uani 1 1 d . . . . .
C48 C 0.0263(3) 0.8853(3) 0.7161(2) 0.0221(6) Uani 1 1 d . . . . .
C49 C 0.0116(3) 0.9556(3) 0.6583(2) 0.0281(7) Uani 1 1 d . . . . .
H49 H -0.0110 0.9290 0.6045 0.034 Uiso 1 1 calc R U . . .
C50 C 0.0289(3) 1.0622(3) 0.6772(2) 0.0318(8) Uani 1 1 d . . . . .
C51 C 0.0594(3) 1.1048(3) 0.7551(3) 0.0340(8) Uani 1 1 d . . . . .
H51 H 0.0692 1.1776 0.7680 0.041 Uiso 1 1 calc R U . . .
C52 C 0.0748(3) 1.0381(3) 0.8130(2) 0.0267(7) Uani 1 1 d . . . . .
C53 C 0.0597(3) 0.9306(3) 0.7946(2) 0.0244(6) Uani 1 1 d . . . . .
H53 H 0.0723 0.8871 0.8359 0.029 Uiso 1 1 calc R U . . .
C54 C 0.0176(5) 1.1329(4) 0.6122(3) 0.0527(13) Uani 1 1 d . . . . .
C55 C 0.1052(4) 1.0811(4) 0.8978(3) 0.0358(9) Uani 1 1 d . . . . .
N1 N 0.3756(3) 0.8776(3) 0.2084(2) 0.0326(7) Uani 1 1 d . . . . .
N2 N 0.3722(3) 0.6713(3) 0.2422(2) 0.0390(8) Uani 1 1 d . . . . .
B1 B 0.0177(3) 0.7627(3) 0.6896(2) 0.0211(7) Uani 1 1 d . . . . .
F1 F -0.2214(4) 0.7377(3) 0.9156(3) 0.1025(18) Uani 1 1 d . . . . .
F2 F -0.3261(3) 0.5823(5) 0.8799(4) 0.125(2) Uani 1 1 d . . . . .
F3 F -0.2114(5) 0.6075(4) 0.9799(3) 0.1076(18) Uani 1 1 d . . . . .
F4 F 0.0098(7) 0.3869(5) 0.8960(6) 0.0730(11) Uani 0.55 1 d . . P A 1
F5 F -0.0949(7) 0.3237(5) 0.7888(5) 0.0730(11) Uani 0.55 1 d . . P A 1
F6 F 0.0709(8) 0.4058(6) 0.7817(5) 0.0730(11) Uani 0.55 1 d . . P A 1
F4B F -0.0350(9) 0.3513(6) 0.8764(7) 0.0730(11) Uani 0.45 1 d . . P A 2
F5B F -0.0722(9) 0.3398(7) 0.7527(6) 0.0730(11) Uani 0.45 1 d . . P A 2
F6B F 0.0961(10) 0.4273(7) 0.8132(6) 0.0730(11) Uani 0.45 1 d . . P A 2
F7 F 0.3703(7) 0.6914(8) 0.8380(5) 0.0858(11) Uani 0.55 1 d . . P B 1
F8 F 0.4230(7) 0.6262(7) 0.7397(5) 0.0858(11) Uani 0.55 1 d . . P B 1
F9 F 0.5016(6) 0.7855(7) 0.7845(5) 0.0858(11) Uani 0.55 1 d . . P B 1
F7B F 0.4183(8) 0.7625(9) 0.8401(6) 0.0858(11) Uani 0.45 1 d . . P B 2
F8B F 0.3486(8) 0.6144(9) 0.7977(6) 0.0858(11) Uani 0.45 1 d . . P B 2
F9B F 0.4790(8) 0.6839(9) 0.7408(6) 0.0858(11) Uani 0.45 1 d . . P B 2
F10 F 0.4153(6) 0.8461(6) 0.4953(4) 0.0826(11) Uani 0.65 1 d . . P C 1
F11 F 0.2477(6) 0.7999(6) 0.4455(4) 0.0826(11) Uani 0.65 1 d . . P C 1
F12 F 0.3193(5) 0.9522(8) 0.5011(5) 0.0826(11) Uani 0.65 1 d . . P C 1
F10B F 0.4343(11) 0.9099(12) 0.5228(7) 0.0826(11) Uani 0.35 1 d . . P C 2
F11B F 0.3015(11) 0.7876(13) 0.4538(8) 0.0826(11) Uani 0.35 1 d . . P C 2
F12B F 0.2742(11) 0.9329(15) 0.4847(9) 0.0826(11) Uani 0.35 1 d . . P C 2
F13 F -0.1691(3) 0.4294(2) 0.4518(2) 0.0671(10) Uani 1 1 d . . . . .
F14 F -0.0395(3) 0.5490(3) 0.41318(19) 0.0557(8) Uani 1 1 d . . . . .
F15 F -0.2061(4) 0.5263(4) 0.3602(2) 0.0869(15) Uani 1 1 d . . . . .
F16 F -0.4582(7) 0.6489(9) 0.5041(7) 0.1012(17) Uani 0.55 1 d . . P D 1
F17 F -0.3647(6) 0.8138(8) 0.5167(6) 0.1012(17) Uani 0.55 1 d . . P D 1
F18 F -0.3955(7) 0.7353(9) 0.6184(7) 0.1012(17) Uani 0.55 1 d . . P D 1
F16B F -0.4272(8) 0.7125(11) 0.4777(8) 0.1012(17) Uani 0.45 1 d . . P D 2
F17B F -0.4494(7) 0.6235(10) 0.5788(8) 0.1012(17) Uani 0.45 1 d . . P D 2
F18B F -0.3771(9) 0.7893(11) 0.5942(10) 0.1012(17) Uani 0.45 1 d . . P D 2
F19 F 0.1145(9) 1.1673(6) 0.5824(5) 0.0837(12) Uani 0.55 1 d . . P E 1
F20 F -0.0447(11) 1.0841(8) 0.5436(5) 0.0837(12) Uani 0.55 1 d . . P E 1
F21 F -0.0177(8) 1.2119(6) 0.6284(5) 0.0837(12) Uani 0.55 1 d . . P E 1
F19B F 0.0897(12) 1.1294(7) 0.5560(6) 0.0837(12) Uani 0.45 1 d . . P E 2
F20B F -0.0725(13) 1.0914(10) 0.5634(6) 0.0837(12) Uani 0.45 1 d . . P E 2
F21B F 0.0524(10) 1.2354(8) 0.6351(6) 0.0837(12) Uani 0.45 1 d . . P E 2
F22 F 0.1646(4) 1.1832(3) 0.9050(2) 0.0734(11) Uani 1 1 d . . . . .
F23 F 0.0191(3) 1.0724(4) 0.9340(2) 0.0788(13) Uani 1 1 d . . . . .
F24 F 0.1678(3) 1.0334(3) 0.94166(18) 0.0584(8) Uani 1 1 d . . . . .
Ir1 Ir 0.46314(2) 0.77770(2) 0.17349(2) 0.02752(5) Uani 1 1 d . . . . .

loop_
_atom_site_aniso_label
_atom_site_aniso_U_11
_atom_site_aniso_U_22
_atom_site_aniso_U_33
_atom_site_aniso_U_23
_atom_site_aniso_U_13
_atom_site_aniso_U_12
C1 0.041(2) 0.050(3) 0.047(3) -0.011(2) 0.009(2) 0.009(2)
C2 0.064(4) 0.062(4) 0.064(4) -0.022(3) 0.020(3) 0.017(3)
C3 0.064(4) 0.073(4) 0.101(6) -0.019(4) 0.017(4) 0.039(3)
C4 0.046(3) 0.068(4) 0.080(4) -0.004(3) 0.005(3) 0.032(3)
C5 0.0306(19) 0.041(2) 0.047(3) 0.0049(19) 0.0095(18) 0.0115(18)
C6 0.0232(16) 0.041(2) 0.035(2) 0.0072(17) 0.0033(15) 0.0052(16)
C7 0.036(2) 0.065(3) 0.045(3) 0.013(2) 0.001(2) 0.018(2)
C8 0.036(2) 0.080(4) 0.035(3) 0.012(3) -0.0071(19) 0.004(2)
C9 0.036(2) 0.065(3) 0.028(2) -0.003(2) 0.0008(18) -0.003(2)
C10 0.034(2) 0.042(2) 0.031(2) -0.0005(18) 0.0033(16) 0.0035(17)
C11 0.0214(15) 0.0318(18) 0.0265(18) 0.0043(14) -0.0004(13) 0.0005(14)
C12 0.0236(16) 0.043(2) 0.036(2) -0.0063(18) -0.0025(15) 0.0083(16)
C13 0.0308(19) 0.045(2) 0.044(2) 0.0079(19) -0.0021(17) 0.0172(18)
C14 0.035(2) 0.041(2) 0.045(3) -0.0037(19) 0.0046(18) 0.0150(18)
C15 0.0234(17) 0.050(2) 0.034(2) 0.0016(18) 0.0042(15) 0.0085(17)
C16 0.0227(16) 0.034(2) 0.048(2) 0.0067(17) 0.0081(16) 0.0084(15)
C17 0.034(2) 0.079(4) 0.058(3) -0.031(3) -0.007(2) 0.004(3)
C18 0.071(4) 0.084(5) 0.068(4) 0.032(4) -0.002(3) 0.041(4)
C19 0.058(3) 0.048(3) 0.098(5) -0.023(3) 0.016(3) 0.020(3)
C20 0.041(3) 0.102(5) 0.036(3) 0.006(3) 0.010(2) 0.012(3)
C21 0.047(3) 0.039(3) 0.105(5) 0.022(3) 0.020(3) 0.012(2)
C22 0.049(3) 0.049(3) 0.037(3) 0.011(2) -0.001(2) -0.009(2)
C23 0.095(5) 0.088(5) 0.053(4) 0.034(4) 0.005(4) -0.026(4)
C24 0.0226(14) 0.0243(15) 0.0202(16) -0.0008(12) 0.0029(12) 0.0055(12)
C25 0.0265(16) 0.0272(17) 0.0276(18) -0.0015(14) 0.0075(14) 0.0060(14)
C26 0.0317(18) 0.034(2) 0.032(2) -0.0009(16) 0.0148(16) 0.0026(16)
C27 0.042(2) 0.0297(19) 0.035(2) 0.0080(16) 0.0192(18) 0.0027(17)
C28 0.040(2) 0.0229(17) 0.035(2) 0.0060(15) 0.0131(17) 0.0068(15)
C29 0.0307(17) 0.0243(16) 0.0267(18) 0.0017(13) 0.0091(14) 0.0068(14)
C30 0.058(3) 0.043(3) 0.065(4) 0.003(2) 0.040(3) 0.011(2)
C31 0.069(3) 0.030(2) 0.070(4) 0.020(2) 0.033(3) 0.020(2)
C32 0.0234(14) 0.0192(14) 0.0216(16) -0.0007(12) 0.0021(12) 0.0057(12)
C33 0.0254(16) 0.0290(17) 0.0230(17) 0.0022(14) 0.0014(13) 0.0069(14)
C34 0.0242(16) 0.037(2) 0.032(2) -0.0003(16) 0.0000(14) 0.0123(15)
C35 0.0222(16) 0.039(2) 0.037(2) 0.0031(17) 0.0081(15) 0.0096(15)
C36 0.0264(16) 0.0330(19) 0.0285(19) 0.0067(15) 0.0088(14) 0.0067(14)
C37 0.0245(15) 0.0284(17) 0.0258(17) 0.0060(14) 0.0045(13) 0.0088(13)
C38 0.037(2) 0.075(3) 0.034(2) 0.010(2) 0.0003(18) 0.031(2)
C39 0.047(3) 0.070(3) 0.045(3) 0.024(3) 0.017(2) 0.024(3)
C40 0.0239(15) 0.0232(15) 0.0212(16) 0.0021(12) 0.0048(12) 0.0073(13)
C41 0.0274(16) 0.0245(16) 0.0256(17) 0.0002(13) 0.0024(13) 0.0127(13)
C42 0.0347(18) 0.0206(15) 0.0240(17) -0.0010(13) -0.0003(14) 0.0113(14)
C43 0.0302(18) 0.0333(19) 0.0289(19) -0.0020(15) -0.0036(15) 0.0109(15)
C44 0.0197(15) 0.044(2) 0.038(2) -0.0058(17) -0.0018(14) 0.0125(16)
C45 0.0272(17) 0.0338(19) 0.0285(19) -0.0060(15) 0.0038(14) 0.0116(15)
C46 0.047(2) 0.038(2) 0.037(2) -0.0117(18) -0.0084(18) 0.0214(19)
C47 0.031(2) 0.095(5) 0.069(4) -0.030(3) -0.007(2) 0.035(3)
C48 0.0211(14) 0.0228(15) 0.0227(16) 0.0016(12) 0.0044(12) 0.0064(12)
C49 0.0311(17) 0.0271(17) 0.0258(18) 0.0030(14) 0.0020(14) 0.0093(14)
C50 0.0377(19) 0.0259(17) 0.033(2) 0.0084(15) 0.0030(16) 0.0123(15)
C51 0.039(2) 0.0253(18) 0.040(2) 0.0002(16) 0.0081(17) 0.0109(16)
C52 0.0271(16) 0.0259(17) 0.0260(18) -0.0017(14) 0.0039(13) 0.0067(14)
C53 0.0249(15) 0.0254(16) 0.0223(17) 0.0025(13) 0.0044(13) 0.0062(13)
C54 0.068(3) 0.040(3) 0.049(3) 0.015(2) 0.000(3) 0.018(2)
C55 0.036(2) 0.037(2) 0.032(2) -0.0073(17) 0.0039(16) 0.0093(17)
N1 0.0291(15) 0.0358(17) 0.0305(17) -0.0018(14) 0.0047(13) 0.0061(14)
N2 0.0374(18) 0.0356(18) 0.0345(19) 0.0021(15) -0.0049(15) 0.0008(15)
B1 0.0226(16) 0.0234(17) 0.0177(17) 0.0001(13) 0.0050(13) 0.0065(14)
F1 0.140(4) 0.070(2) 0.137(4) 0.024(3) 0.106(4) 0.053(3)
F2 0.046(2) 0.164(5) 0.152(5) -0.051(4) 0.049(3) 0.002(3)
F3 0.163(5) 0.129(4) 0.073(3) 0.035(3) 0.086(3) 0.075(4)
F4 0.100(3) 0.0404(18) 0.092(3) 0.0218(19) 0.037(2) 0.0297(19)
F5 0.100(3) 0.0404(18) 0.092(3) 0.0218(19) 0.037(2) 0.0297(19)
F6 0.100(3) 0.0404(18) 0.092(3) 0.0218(19) 0.037(2) 0.0297(19)
F4B 0.100(3) 0.0404(18) 0.092(3) 0.0218(19) 0.037(2) 0.0297(19)
F5B 0.100(3) 0.0404(18) 0.092(3) 0.0218(19) 0.037(2) 0.0297(19)
F6B 0.100(3) 0.0404(18) 0.092(3) 0.0218(19) 0.037(2) 0.0297(19)
F7 0.067(2) 0.101(3) 0.087(2) 0.024(2) -0.023(2) 0.036(2)
F8 0.067(2) 0.101(3) 0.087(2) 0.024(2) -0.023(2) 0.036(2)
F9 0.067(2) 0.101(3) 0.087(2) 0.024(2) -0.023(2) 0.036(2)
F7B 0.067(2) 0.101(3) 0.087(2) 0.024(2) -0.023(2) 0.036(2)
F8B 0.067(2) 0.101(3) 0.087(2) 0.024(2) -0.023(2) 0.036(2)
F9B 0.067(2) 0.101(3) 0.087(2) 0.024(2) -0.023(2) 0.036(2)
F10 0.079(3) 0.118(3) 0.063(2) 0.041(2) 0.037(2) 0.034(3)
F11 0.079(3) 0.118(3) 0.063(2) 0.041(2) 0.037(2) 0.034(3)
F12 0.079(3) 0.118(3) 0.063(2) 0.041(2) 0.037(2) 0.034(3)
F10B 0.079(3) 0.118(3) 0.063(2) 0.041(2) 0.037(2) 0.034(3)
F11B 0.079(3) 0.118(3) 0.063(2) 0.041(2) 0.037(2) 0.034(3)
F12B 0.079(3) 0.118(3) 0.063(2) 0.041(2) 0.037(2) 0.034(3)
F13 0.079(2) 0.0268(14) 0.097(3) -0.0130(15) 0.015(2) 0.0192(15)
F14 0.0656(19) 0.0592(18) 0.0506(18) -0.0142(14) 0.0169(15) 0.0293(16)
F15 0.112(3) 0.119(3) 0.0451(19) -0.046(2) -0.0375(19) 0.083(3)
F16 0.051(2) 0.140(5) 0.127(4) -0.014(4) 0.006(2) 0.056(3)
F17 0.051(2) 0.140(5) 0.127(4) -0.014(4) 0.006(2) 0.056(3)
F18 0.051(2) 0.140(5) 0.127(4) -0.014(4) 0.006(2) 0.056(3)
F16B 0.051(2) 0.140(5) 0.127(4) -0.014(4) 0.006(2) 0.056(3)
F17B 0.051(2) 0.140(5) 0.127(4) -0.014(4) 0.006(2) 0.056(3)
F18B 0.051(2) 0.140(5) 0.127(4) -0.014(4) 0.006(2) 0.056(3)
F19 0.144(4) 0.062(2) 0.052(2) 0.0182(17) 0.001(2) 0.045(3)
F20 0.144(4) 0.062(2) 0.052(2) 0.0182(17) 0.001(2) 0.045(3)
F21 0.144(4) 0.062(2) 0.052(2) 0.0182(17) 0.001(2) 0.045(3)
F19B 0.144(4) 0.062(2) 0.052(2) 0.0182(17) 0.001(2) 0.045(3)
F20B 0.144(4) 0.062(2) 0.052(2) 0.0182(17) 0.001(2) 0.045(3)
F21B 0.144(4) 0.062(2) 0.052(2) 0.0182(17) 0.001(2) 0.045(3)
F22 0.104(3) 0.0406(17) 0.056(2) -0.0196(15) 0.002(2) -0.0016(18)
F23 0.0468(18) 0.150(4) 0.0421(18) -0.021(2) 0.0140(14) 0.033(2)
F24 0.067(2) 0.073(2) 0.0368(15) -0.0156(14) -0.0138(14) 0.0337(17)
Ir1 0.02501(7) 0.02949(8) 0.02603(8) 0.00098(5) 0.00039(5) 0.00654(5)

loop_
_atom_type_symbol
_atom_type_description
_atom_type_scat_dispersion_real
_atom_type_scat_dispersion_imag
_atom_type_scat_source
C C 0.0033 0.0016 'International Tables Vol C Tables 4.2.6.8 and 6.1.1.4'
H H 0.0000 0.0000 'International Tables Vol C Tables 4.2.6.8 and 6.1.1.4'
N N 0.0061 0.0033 'International Tables Vol C Tables 4.2.6.8 and 6.1.1.4'
B B 0.0013 0.0007 'International Tables Vol C Tables 4.2.6.8 and 6.1.1.4'
F F 0.0171 0.0103 'International Tables Vol C Tables 4.2.6.8 and 6.1.1.4'
Ir Ir -1.4442 7.9887 'International Tables Vol C Tables 4.2.6.8 and 6.1.1.4'

loop_
_geom_angle_atom_site_label_1
_geom_angle_atom_site_label_2
_geom_angle_atom_site_label_3
_geom_angle
N1 C1 C2 123.1(5)
N1 C1 H1 118.5
C2 C1 H1 118.5
C1 C2 C3 118.3(5)
C1 C2 H2 120.8
C3 C2 H2 120.8
C4 C3 C2 119.4(5)
C4 C3 H3 120.3
C2 C3 H3 120.3
C3 C4 C5 120.2(6)
C3 C4 H4 119.9
C5 C4 H4 119.9
N1 C5 C4 119.7(5)
N1 C5 C6 113.8(4)
C4 C5 C6 126.4(5)
C7 C6 C11 121.4(4)
C7 C6 C5 123.7(4)
C11 C6 C5 114.8(4)
C8 C7 C6 119.4(5)
C8 C7 H7 120.3
C6 C7 H7 120.3
C9 C8 C7 120.3(4)
C9 C8 H8 119.9
C7 C8 H8 119.9
C8 C9 C10 120.1(5)
C8 C9 H9 120.0
C10 C9 H9 120.0
C11 C10 C9 121.3(4)
C11 C10 H10 119.3
C9 C10 H10 119.3
C10 C11 C6 117.5(4)
C10 C11 Ir1 126.6(3)
C6 C11 Ir1 115.8(3)
C13 C12 C16 106.7(4)
C13 C12 C17 128.1(5)
C16 C12 C17 125.2(5)
C13 C12 Ir1 70.9(2)
C16 C12 Ir1 67.4(2)
C17 C12 Ir1 128.3(3)
C12 C13 C14 109.6(4)
C12 C13 C18 125.5(5)
C14 C13 C18 124.9(5)
C12 C13 Ir1 72.3(2)
C14 C13 Ir1 69.0(2)
C18 C13 Ir1 125.8(4)
C15 C14 C13 106.7(4)
C15 C14 C19 127.8(5)
C13 C14 C19 124.5(5)
C15 C14 Ir1 70.8(2)
C13 C14 Ir1 73.0(2)
C19 C14 Ir1 130.2(4)
C16 C15 C14 108.1(4)
C16 C15 C20 126.1(5)
C14 C15 C20 125.7(5)
C16 C15 Ir1 69.9(2)
C14 C15 Ir1 70.9(2)
C20 C15 Ir1 126.9(3)
C15 C16 C12 108.7(4)
C15 C16 C21 125.0(5)
C12 C16 C21 125.9(5)
C15 C16 Ir1 71.7(2)
C12 C16 Ir1 74.6(2)
C21 C16 Ir1 125.5(3)
C12 C17 H17A 109.5
C12 C17 H17B 109.5
H17A C17 H17B 109.5
C12 C17 H17C 109.5
H17A C17 H17C 109.5
H17B C17 H17C 109.5
C13 C18 H18A 109.5
C13 C18 H18B 109.5
H18A C18 H18B 109.5
C13 C18 H18C 109.5
H18A C18 H18C 109.5
H18B C18 H18C 109.5
C14 C19 H19A 109.5
C14 C19 H19B 109.5
H19A C19 H19B 109.5
C14 C19 H19C 109.5
H19A C19 H19C 109.5
H19B C19 H19C 109.5
C15 C20 H20A 109.5
C15 C20 H20B 109.5
H20A C20 H20B 109.5
C15 C20 H20C 109.5
H20A C20 H20C 109.5
H20B C20 H20C 109.5
C16 C21 H21A 109.5
C16 C21 H21B 109.5
H21A C21 H21B 109.5
C16 C21 H21C 109.5
H21A C21 H21C 109.5
H21B C21 H21C 109.5
N2 C22 C23 178.7(6)
C22 C23 H23A 109.5
C22 C23 H23B 109.5
H23A C23 H23B 109.5
C22 C23 H23C 109.5
H23A C23 H23C 109.5
H23B C23 H23C 109.5
C29 C24 C25 115.3(3)
C29 C24 B1 122.2(3)
C25 C24 B1 122.0(3)
C26 C25 C24 122.3(3)
C26 C25 H25 118.9
C24 C25 H25 118.9
C25 C26 C27 121.2(3)
C25 C26 C30 119.5(4)
C27 C26 C30 119.3(4)
C28 C27 C26 117.7(4)
C28 C27 H27 121.2
C26 C27 H27 121.2
C27 C28 C29 121.1(4)
C27 C28 C31 119.2(4)
C29 C28 C31 119.7(4)
C28 C29 C24 122.4(3)
C28 C29 H29 118.8
C24 C29 H29 118.8
F2 C30 F1 108.9(6)
F2 C30 F3 102.8(5)
F1 C30 F3 104.4(5)
F2 C30 C26 113.3(5)
F1 C30 C26 113.8(4)
F3 C30 C26 112.8(5)
F6 C31 F5 106.1(6)
F4B C31 F6B 107.6(8)
F6 C31 F4 108.4(7)
F5 C31 F4 102.7(6)
F4B C31 F5B 102.6(7)
F6B C31 F5B 107.7(7)
F4B C31 C28 118.5(6)
F6 C31 C28 116.0(5)
F5 C31 C28 113.3(5)
F6B C31 C28 110.8(6)
F4 C31 C28 109.5(5)
F5B C31 C28 108.9(6)
C37 C32 C33 115.4(3)
C37 C32 B1 121.5(3)
C33 C32 B1 122.9(3)
C34 C33 C32 121.8(3)
C34 C33 H33 119.1
C32 C33 H33 119.1
C35 C34 C33 121.4(3)
C35 C34 C38 118.3(3)
C33 C34 C38 120.3(4)
C34 C35 C36 117.9(3)
C34 C35 H35 121.1
C36 C35 H35 121.1
C35 C36 C37 120.9(4)
C35 C36 C39 118.6(4)
C37 C36 C39 120.4(4)
C36 C37 C32 122.5(3)
C36 C37 H37 118.8
C32 C37 H37 118.8
F9B C38 F7B 122.4(7)
F7 C38 F9 105.7(6)
F7 C38 F8 107.0(7)
F9 C38 F8 104.3(6)
F9B C38 F8B 97.2(7)
F7B C38 F8B 91.8(7)
F9B C38 C34 116.6(5)
F7 C38 C34 115.4(4)
F7B C38 C34 112.7(5)
F9 C38 C34 112.7(5)
F8 C38 C34 110.9(5)
F8B C38 C34 110.6(5)
F10 C39 F12 109.6(6)
F11B C39 F12B 105.9(10)
F11B C39 F10B 109.0(9)
F12B C39 F10B 102.9(9)
F10 C39 F11 102.6(6)
F12 C39 F11 101.3(6)
F11B C39 C36 115.6(7)
F10 C39 C36 117.0(5)
F12 C39 C36 113.8(5)
F12B C39 C36 112.0(7)
F10B C39 C36 110.7(6)
F11 C39 C36 110.9(5)
C41 C40 C45 115.5(3)
C41 C40 B1 123.5(3)
C45 C40 B1 120.7(3)
C40 C41 C42 122.4(3)
C40 C41 H41 118.8
C42 C41 H41 118.8
C43 C42 C41 120.7(3)
C43 C42 C46 119.2(4)
C41 C42 C46 119.9(3)
C42 C43 C44 118.3(4)
C42 C43 H43 120.9
C44 C43 H43 120.9
C43 C44 C45 120.8(3)
C43 C44 C47 118.9(4)
C45 C44 C47 120.3(4)
C44 C45 C40 122.3(3)
C44 C45 H45 118.9
C40 C45 H45 118.9
F14 C46 F13 105.5(3)
F14 C46 F15 106.8(4)
F13 C46 F15 106.5(4)
F14 C46 C42 113.6(4)
F13 C46 C42 111.4(4)
F15 C46 C42 112.6(3)
F18B C47 F16B 111.5(9)
F16 C47 F18 112.1(7)
F16 C47 F17 104.0(7)
F18 C47 F17 97.6(7)
F18B C47 F17B 100.8(9)
F16B C47 F17B 100.2(8)
F18B C47 C44 118.1(6)
F16 C47 C44 117.4(6)
F16B C47 C44 115.3(6)
F18 C47 C44 114.3(6)
F17 C47 C44 109.0(6)
F17B C47 C44 108.2(6)
C49 C48 C53 115.6(3)
C49 C48 B1 120.2(3)
C53 C48 B1 123.8(3)
C50 C49 C48 122.2(4)
C50 C49 H49 118.9
C48 C49 H49 118.9
C49 C50 C51 121.3(4)
C49 C50 C54 119.1(4)
C51 C50 C54 119.5(4)
C52 C51 C50 117.9(3)
C52 C51 H51 121.1
C50 C51 H51 121.1
C51 C52 C53 121.4(4)
C51 C52 C55 119.2(3)
C53 C52 C55 119.4(3)
C52 C53 C48 121.6(3)
C52 C53 H53 119.2
C48 C53 H53 119.2
F20B C54 F21B 121.9(7)
F21 C54 F20 105.8(7)
F21 C54 F19 110.4(7)
F20 C54 F19 96.5(7)
F20B C54 F19B 95.4(8)
F21B C54 F19B 100.4(8)
F21 C54 C50 116.9(6)
F20B C54 C50 111.0(7)
F21B C54 C50 114.1(6)
F20 C54 C50 115.6(6)
F19 C54 C50 109.6(5)
F19B C54 C50 111.1(5)
F23 C55 F24 105.8(4)
F23 C55 F22 107.4(4)
F24 C55 F22 104.2(4)
F23 C55 C52 112.9(4)
F24 C55 C52 113.6(3)
F22 C55 C52 112.2(4)
C1 N1 C5 119.1(4)
C1 N1 Ir1 124.6(3)
C5 N1 Ir1 116.2(3)
C22 N2 Ir1 172.4(4)
C24 B1 C48 113.1(3)
C24 B1 C40 102.7(3)
C48 B1 C40 110.3(3)
C24 B1 C32 112.7(3)
C48 B1 C32 105.1(3)
C40 B1 C32 113.2(3)
C11 Ir1 N2 90.78(15)
C11 Ir1 N1 78.24(15)
N2 Ir1 N1 84.88(15)
C11 Ir1 C16 114.78(16)
N2 Ir1 C16 154.43(16)
N1 Ir1 C16 98.99(14)
C11 Ir1 C15 94.23(15)
N2 Ir1 C15 146.65(17)
N1 Ir1 C15 128.42(16)
C16 Ir1 C15 38.45(17)
C11 Ir1 C14 109.10(17)
N2 Ir1 C14 109.42(17)
N1 Ir1 C14 163.36(16)
C16 Ir1 C14 64.43(16)
C15 Ir1 C14 38.23(17)
C11 Ir1 C13 146.71(17)
N2 Ir1 C13 96.53(16)
N1 Ir1 C13 134.65(16)
C16 Ir1 C13 62.81(16)
C15 Ir1 C13 62.84(17)
C14 Ir1 C13 38.05(18)
C11 Ir1 C12 152.72(17)
N2 Ir1 C12 116.50(16)
N1 Ir1 C12 102.92(14)
C16 Ir1 C12 37.95(17)
C15 Ir1 C12 63.32(16)
C14 Ir1 C12 63.54(16)
C13 Ir1 C12 36.82(16)

loop_
_geom_bond_atom_site_label_1
_geom_bond_atom_site_label_2
_geom_bond_distance
C1 N1 1.348(6)
C1 C2 1.365(7)
C1 H1 0.9500
C2 C3 1.397(10)
C2 H2 0.9500
C3 C4 1.375(10)
C3 H3 0.9500
C4 C5 1.395(6)
C4 H4 0.9500
C5 N1 1.372(6)
C5 C6 1.468(7)
C6 C7 1.393(6)
C6 C11 1.404(5)
C7 C8 1.382(8)
C7 H7 0.9500
C8 C9 1.371(8)
C8 H8 0.9500
C9 C10 1.399(6)
C9 H9 0.9500
C10 C11 1.380(6)
C10 H10 0.9500
C11 Ir1 2.049(4)
C12 C13 1.415(6)
C12 C16 1.434(6)
C12 C17 1.503(7)
C12 Ir1 2.249(4)
C13 C14 1.438(7)
C13 C18 1.515(7)
C13 Ir1 2.231(4)
C14 C15 1.426(7)
C14 C19 1.491(7)
C14 Ir1 2.178(4)
C15 C16 1.426(6)
C15 C20 1.497(7)
C15 Ir1 2.177(4)
C16 C21 1.509(6)
C16 Ir1 2.153(4)
C17 H17A 0.9800
C17 H17B 0.9800
C17 H17C 0.9800
C18 H18A 0.9800
C18 H18B 0.9800
C18 H18C 0.9800
C19 H19A 0.9800
C19 H19B 0.9800
C19 H19C 0.9800
C20 H20A 0.9800
C20 H20B 0.9800
C20 H20C 0.9800
C21 H21A 0.9800
C21 H21B 0.9800
C21 H21C 0.9800
C22 N2 1.128(6)
C22 C23 1.462(8)
C23 H23A 0.9800
C23 H23B 0.9800
C23 H23C 0.9800
C24 C29 1.404(5)
C24 C25 1.404(5)
C24 B1 1.637(5)
C25 C26 1.388(6)
C25 H25 0.9500
C26 C27 1.392(6)
C26 C30 1.494(6)
C27 C28 1.378(6)
C27 H27 0.9500
C28 C29 1.395(5)
C28 C31 1.493(6)
C29 H29 0.9500
C30 F2 1.292(7)
C30 F1 1.315(6)
C30 F3 1.335(7)
C31 F4B 1.280(12)
C31 F6 1.315(11)
C31 F5 1.324(10)
C31 F6B 1.359(13)
C31 F4 1.384(11)
C31 F5B 1.399(13)
C32 C37 1.397(5)
C32 C33 1.407(5)
C32 B1 1.647(5)
C33 C34 1.392(5)
C33 H33 0.9500
C34 C35 1.378(6)
C34 C38 1.495(5)
C35 C36 1.385(5)
C35 H35 0.9500
C36 C37 1.390(5)
C36 C39 1.486(6)
C37 H37 0.9500
C38 F9B 1.297(12)
C38 F7 1.309(10)
C38 F7B 1.326(12)
C38 F9 1.340(9)
C38 F8 1.350(10)
C38 F8B 1.419(12)
C39 F11B 1.255(16)
C39 F10 1.303(8)
C39 F12 1.306(10)
C39 F12B 1.397(17)
C39 F10B 1.398(15)
C39 F11 1.400(10)
C40 C41 1.394(5)
C40 C45 1.404(5)
C40 B1 1.642(5)
C41 C42 1.395(5)
C41 H41 0.9500
C42 C43 1.377(5)
C42 C46 1.494(5)
C43 C44 1.383(6)
C43 H43 0.9500
C44 C45 1.389(5)
C44 C47 1.482(5)
C45 H45 0.9500
C46 F14 1.331(6)
C46 F13 1.334(6)
C46 F15 1.338(5)
C47 F18B 1.282(15)
C47 F16 1.293(11)
C47 F16B 1.303(14)
C47 F18 1.316(12)
C47 F17 1.432(12)
C47 F17B 1.454(14)
C48 C49 1.405(5)
C48 C53 1.412(5)
C48 B1 1.641(5)
C49 C50 1.384(5)
C49 H49 0.9500
C50 C51 1.390(6)
C50 C54 1.490(6)
C51 C52 1.375(6)
C51 H51 0.9500
C52 C53 1.399(5)
C52 C55 1.498(6)
C53 H53 0.9500
C54 F21 1.292(10)
C54 F20B 1.298(16)
C54 F21B 1.327(12)
C54 F20 1.356(13)
C54 F19 1.363(12)
C54 F19B 1.425(14)
C55 F23 1.314(5)
C55 F24 1.331(5)
C55 F22 1.336(6)
N1 Ir1 2.091(3)
N2 Ir1 2.049(4)

loop_
_geom_torsion_atom_site_label_1
_geom_torsion_atom_site_label_2
_geom_torsion_atom_site_label_3
_geom_torsion_atom_site_label_4
_geom_torsion
N1 C1 C2 C3 -1.7(9)
C1 C2 C3 C4 3.3(11)
C2 C3 C4 C5 -1.3(11)
C3 C4 C5 N1 -2.4(9)
C3 C4 C5 C6 173.6(6)
N1 C5 C6 C7 178.0(4)
C4 C5 C6 C7 1.7(8)
N1 C5 C6 C11 1.1(6)
C4 C5 C6 C11 -175.2(5)
C11 C6 C7 C8 2.4(7)
C5 C6 C7 C8 -174.3(5)
C6 C7 C8 C9 -0.8(8)
C7 C8 C9 C10 -0.4(8)
C8 C9 C10 C11 0.0(7)
C9 C10 C11 C6 1.5(6)
C9 C10 C11 Ir1 -175.3(3)
C7 C6 C11 C10 -2.7(6)
C5 C6 C11 C10 174.3(4)
C7 C6 C11 Ir1 174.4(4)
C5 C6 C11 Ir1 -8.6(5)
C16 C12 C13 C14 1.0(5)
C17 C12 C13 C14 -176.8(4)
Ir1 C12 C13 C14 59.1(3)
C16 C12 C13 C18 -179.9(5)
C17 C12 C13 C18 2.4(8)
Ir1 C12 C13 C18 -121.8(5)
C16 C12 C13 Ir1 -58.1(3)
C17 C12 C13 Ir1 124.1(5)
C12 C13 C14 C15 2.1(5)
C18 C13 C14 C15 -177.0(5)
Ir1 C13 C14 C15 63.2(3)
C12 C13 C14 C19 171.4(5)
C18 C13 C14 C19 -7.7(8)
Ir1 C13 C14 C19 -127.5(5)
C12 C13 C14 Ir1 -61.1(3)
C18 C13 C14 Ir1 119.8(5)
C13 C14 C15 C16 -4.4(5)
C19 C14 C15 C16 -173.2(5)
Ir1 C14 C15 C16 60.2(3)
C13 C14 C15 C20 173.0(4)
C19 C14 C15 C20 4.2(7)
Ir1 C14 C15 C20 -122.3(4)
C13 C14 C15 Ir1 -64.7(3)
C19 C14 C15 Ir1 126.5(5)
C14 C15 C16 C12 5.1(4)
C20 C15 C16 C12 -172.3(4)
Ir1 C15 C16 C12 66.0(3)
C14 C15 C16 C21 178.1(4)
C20 C15 C16 C21 0.7(7)
Ir1 C15 C16 C21 -120.9(4)
C14 C15 C16 Ir1 -60.9(3)
C20 C15 C16 Ir1 121.7(4)
C13 C12 C16 C15 -3.7(4)
C17 C12 C16 C15 174.1(4)
Ir1 C12 C16 C15 -64.1(3)
C13 C12 C16 C21 -176.7(4)
C17 C12 C16 C21 1.1(7)
Ir1 C12 C16 C21 123.0(4)
C13 C12 C16 Ir1 60.4(3)
C17 C12 C16 Ir1 -121.8(4)
C29 C24 C25 C26 1.5(5)
B1 C24 C25 C26 173.9(4)
C24 C25 C26 C27 0.7(6)
C24 C25 C26 C30 -178.2(4)
C25 C26 C27 C28 -1.7(7)
C30 C26 C27 C28 177.2(5)
C26 C27 C28 C29 0.4(7)
C26 C27 C28 C31 -178.4(5)
C27 C28 C29 C24 2.0(7)
C31 C28 C29 C24 -179.2(4)
C25 C24 C29 C28 -2.9(6)
B1 C24 C29 C28 -175.3(4)
C25 C26 C30 F2 103.6(6)
C27 C26 C30 F2 -75.4(7)
C25 C26 C30 F1 -21.6(8)
C27 C26 C30 F1 159.5(5)
C25 C26 C30 F3 -140.2(5)
C27 C26 C30 F3 40.8(7)
C27 C28 C31 F4B -14.6(10)
C29 C28 C31 F4B 166.6(7)
C27 C28 C31 F6 -167.6(6)
C29 C28 C31 F6 13.6(9)
C27 C28 C31 F5 69.3(7)
C29 C28 C31 F5 -109.5(6)
C27 C28 C31 F6B -139.6(7)
C29 C28 C31 F6B 41.6(8)
C27 C28 C31 F4 -44.6(7)
C29 C28 C31 F4 136.6(5)
C27 C28 C31 F5B 102.1(6)
C29 C28 C31 F5B -76.7(7)
C37 C32 C33 C34 -3.7(5)
B1 C32 C33 C34 -179.1(3)
C32 C33 C34 C35 2.8(6)
C32 C33 C34 C38 -176.3(4)
C33 C34 C35 C36 0.2(6)
C38 C34 C35 C36 179.3(4)
C34 C35 C36 C37 -2.1(6)
C34 C35 C36 C39 178.6(4)
C35 C36 C37 C32 1.0(6)
C39 C36 C37 C32 -179.7(4)
C33 C32 C37 C36 1.8(5)
B1 C32 C37 C36 177.3(3)
C35 C34 C38 F9B -23.6(9)
C33 C34 C38 F9B 155.6(7)
C35 C34 C38 F7 172.4(7)
C33 C34 C38 F7 -8.4(9)
C35 C34 C38 F7B 125.6(7)
C33 C34 C38 F7B -55.3(8)
C35 C34 C38 F9 50.9(7)
C33 C34 C38 F9 -130.0(6)
C35 C34 C38 F8 -65.6(7)
C33 C34 C38 F8 113.5(6)
C35 C34 C38 F8B -133.3(7)
C33 C34 C38 F8B 45.8(8)
C35 C36 C39 F11B 91.8(9)
C37 C36 C39 F11B -87.5(9)
C35 C36 C39 F10 9.7(8)
C37 C36 C39 F10 -169.7(6)
C35 C36 C39 F12 -119.8(6)
C37 C36 C39 F12 60.9(7)
C35 C36 C39 F12B -146.8(9)
C37 C36 C39 F12B 33.9(10)
C35 C36 C39 F10B -32.6(9)
C37 C36 C39 F10B 148.1(8)
C35 C36 C39 F11 126.7(5)
C37 C36 C39 F11 -52.6(7)
C45 C40 C41 C42 -0.1(5)
B1 C40 C41 C42 173.1(3)
C40 C41 C42 C43 -0.7(6)
C40 C41 C42 C46 -177.1(4)
C41 C42 C43 C44 1.4(6)
C46 C42 C43 C44 177.7(4)
C42 C43 C44 C45 -1.2(7)
C42 C43 C44 C47 179.0(5)
C43 C44 C45 C40 0.3(7)
C47 C44 C45 C40 -179.8(5)
C41 C40 C45 C44 0.3(6)
B1 C40 C45 C44 -173.1(4)
C43 C42 C46 F14 152.2(4)
C41 C42 C46 F14 -31.4(6)
C43 C42 C46 F13 -88.9(5)
C41 C42 C46 F13 87.5(5)
C43 C42 C46 F15 30.7(6)
C41 C42 C46 F15 -152.9(4)
C43 C44 C47 F18B -167.5(9)
C45 C44 C47 F18B 12.7(12)
C43 C44 C47 F16 17.1(11)
C45 C44 C47 F16 -162.7(8)
C43 C44 C47 F16B -32.1(11)
C45 C44 C47 F16B 148.1(9)
C43 C44 C47 F18 151.3(7)
C45 C44 C47 F18 -28.5(10)
C43 C44 C47 F17 -100.7(7)
C45 C44 C47 F17 79.5(7)
C43 C44 C47 F17B 79.0(8)
C45 C44 C47 F17B -100.8(7)
C53 C48 C49 C50 0.1(5)
B1 C48 C49 C50 -173.3(3)
C48 C49 C50 C51 -1.6(6)
C48 C49 C50 C54 176.7(4)
C49 C50 C51 C52 1.8(6)
C54 C50 C51 C52 -176.5(4)
C50 C51 C52 C53 -0.5(6)
C50 C51 C52 C55 -178.6(4)
C51 C52 C53 C48 -1.0(5)
C55 C52 C53 C48 177.1(3)
C49 C48 C53 C52 1.2(5)
B1 C48 C53 C52 174.4(3)
C49 C50 C54 F21 147.8(7)
C51 C50 C54 F21 -33.8(9)
C49 C50 C54 F20B 47.5(8)
C51 C50 C54 F20B -134.1(7)
C49 C50 C54 F21B -170.0(7)
C51 C50 C54 F21B 8.3(9)
C49 C50 C54 F20 22.1(8)
C51 C50 C54 F20 -159.5(6)
C49 C50 C54 F19 -85.6(6)
C51 C50 C54 F19 92.8(6)
C49 C50 C54 F19B -57.3(8)
C51 C50 C54 F19B 121.0(7)
C51 C52 C55 F23 90.5(5)
C53 C52 C55 F23 -87.7(5)
C51 C52 C55 F24 -148.9(4)
C53 C52 C55 F24 32.9(5)
C51 C52 C55 F22 -31.1(5)
C53 C52 C55 F22 150.7(4)
C2 C1 N1 C5 -2.0(8)
C2 C1 N1 Ir1 178.8(4)
C4 C5 N1 C1 4.1(7)
C6 C5 N1 C1 -172.4(4)
C4 C5 N1 Ir1 -176.7(4)
C6 C5 N1 Ir1 6.8(5)
C29 C24 B1 C48 -155.6(3)
C25 C24 B1 C48 32.6(5)
C29 C24 B1 C40 85.6(4)
C25 C24 B1 C40 -86.3(4)
C29 C24 B1 C32 -36.6(5)
C25 C24 B1 C32 151.5(3)
C49 C48 B1 C24 -150.8(3)
C53 C48 B1 C24 36.4(4)
C49 C48 B1 C40 -36.4(4)
C53 C48 B1 C40 150.7(3)
C49 C48 B1 C32 85.9(4)
C53 C48 B1 C32 -87.0(4)
C41 C40 B1 C24 -96.0(4)
C45 C40 B1 C24 76.8(4)
C41 C40 B1 C48 143.2(3)
C45 C40 B1 C48 -44.0(4)
C41 C40 B1 C32 25.8(5)
C45 C40 B1 C32 -161.4(3)
C37 C32 B1 C24 159.5(3)
C33 C32 B1 C24 -25.3(5)
C37 C32 B1 C48 -76.9(4)
C33 C32 B1 C48 98.2(4)
C37 C32 B1 C40 43.5(4)
C33 C32 B1 C40 -141.4(3)
